data_4302470
loop_
_publ_author_name
'Erwan Galardon'
'Alain Tomas'
'Mohamed Selkti'
'Pascal Roussel'
'Isabelle Artaud'

_publ_section_title
;
Synthesis, Characterization, and Reactivity of Alkyldisulfanido Zinc
Complexes
;
_journal_name_full 'Inorganic Chemistry'
_journal_page_first 5921
_journal_page_last 5927
_journal_paper_doi 10.1021/ic900238v
_journal_volume 48
_journal_year 2009
_chemical_formula_sum 'C46 H61 B N6 S2 Zn'
_chemical_formula_weight 838.31
_chemical_name_systematic
; 
 ? 
;
_space_group_IT_number 2
_symmetry_cell_setting triclinic
_symmetry_space_group_name_Hall '-P 1'
_symmetry_space_group_name_H-M 'P -1'
_atom_sites_solution_hydrogens geom
_atom_sites_solution_primary direct
_atom_sites_solution_secondary difmap
_audit_creation_method SHELXL-97
_cell_angle_alpha 84.45(1)
_cell_angle_beta 89.09(1)
_cell_angle_gamma 84.25(1)
_cell_formula_units_Z 2
_cell_length_a 9.713(1)
_cell_length_b 14.894(1)
_cell_length_c 16.308(1)
_cell_measurement_reflns_used 9988
_cell_measurement_temperature 296(2)
_cell_measurement_theta_max 24.18
_cell_measurement_theta_min 2.46
_cell_volume 2336.3(3)
_computing_cell_refinement 'SAINT  (Bruker, 2008)'
_computing_data_collection 'APEX2 (Bruker, 2007)'
_computing_data_reduction 'SAINT (Bruker, 2008)'
_computing_molecular_graphics ORTEP(III)
_computing_structure_refinement 'SHELXL-97 (Sheldrick, 1997)'
_computing_structure_solution 'SHELXS-97 (Sheldrick, 1990)'
_diffrn_ambient_temperature 296(2)
_diffrn_detector_area_resol_mean 7
_diffrn_measured_fraction_theta_full 0.995
_diffrn_measured_fraction_theta_max 0.995
_diffrn_measurement_device 'Bruker Smart'
_diffrn_measurement_device_type area
_diffrn_measurement_method '\f scans, and \w scans'
_diffrn_radiation_monochromator graphite
_diffrn_radiation_source 'fine-focus sealed tube'
_diffrn_radiation_type MoK\a
_diffrn_radiation_wavelength 0.71073
_diffrn_reflns_av_R_equivalents 0.0453
_diffrn_reflns_av_sigmaI/netI 0.0382
_diffrn_reflns_limit_h_max 12
_diffrn_reflns_limit_h_min -11
_diffrn_reflns_limit_k_max 19
_diffrn_reflns_limit_k_min -19
_diffrn_reflns_limit_l_max 20
_diffrn_reflns_limit_l_min -20
_diffrn_reflns_number 50349
_diffrn_reflns_theta_full 27.00
_diffrn_reflns_theta_max 27.00
_diffrn_reflns_theta_min 1.77
_diffrn_standards_interval_time 0
_diffrn_standards_number 0
_exptl_absorpt_coefficient_mu 0.652
_exptl_absorpt_correction_T_max .88
_exptl_absorpt_correction_T_min .81
_exptl_absorpt_correction_type multi-scan
_exptl_absorpt_process_details 'SADABS 2008/1, Siemmens, 2008'
_exptl_crystal_colour colourless
_exptl_crystal_density_diffrn 1.192
_exptl_crystal_density_method 'not measured'
_exptl_crystal_description parallelipiped
_exptl_crystal_F_000 892
_exptl_crystal_size_max 0.50
_exptl_crystal_size_mid 0.40
_exptl_crystal_size_min 0.25
_refine_diff_density_max 0.881
_refine_diff_density_min -0.487
_refine_diff_density_rms 0.110
_refine_ls_extinction_method none
_refine_ls_goodness_of_fit_ref 1.022
_refine_ls_hydrogen_treatment mixed
_refine_ls_matrix_type full
_refine_ls_number_parameters 520
_refine_ls_number_reflns 10162
_refine_ls_number_restraints 1
_refine_ls_restrained_S_all 1.022
_refine_ls_R_factor_all 0.0661
_refine_ls_R_factor_gt 0.0443
_refine_ls_shift/su_max 0.001
_refine_ls_shift/su_mean 0.000
_refine_ls_structure_factor_coef Fsqd
_refine_ls_weighting_details 'calc w=1/[\s^2^(Fo^2^)+(0.0809P)^2^+0.6937P] where P=(Fo^2^+2Fc^2^)/3'
_refine_ls_weighting_scheme calc
_refine_ls_wR_factor_gt 0.1214
_refine_ls_wR_factor_ref 0.1377
_reflns_number_gt 7736
_reflns_number_total 10162
_reflns_threshold_expression >2sigma(I)
_cod_data_source_file ic900238v_si_002_2.cif
_cod_data_source_block erw
_cod_database_code 4302470

loop_
_symmetry_equiv_pos_as_xyz
'x, y, z'
'-x, -y, -z'

loop_
_atom_site_label
_atom_site_type_symbol
_atom_site_fract_x
_atom_site_fract_y
_atom_site_fract_z
_atom_site_U_iso_or_equiv
_atom_site_adp_type
_atom_site_occupancy
_atom_site_symmetry_multiplicity
_atom_site_calc_flag
_atom_site_refinement_flags
_atom_site_disorder_assembly
_atom_site_disorder_group
Zn1 Zn 0.55527(3) 0.440994(17) 0.759488(16) 0.03336(10) Uani 1 1 d . . .
S1 S 0.54240(7) 0.29098(4) 0.76363(5) 0.04926(18) Uani 1 1 d . . .
S2 S 0.75709(7) 0.26288(4) 0.77165(4) 0.04274(16) Uani 1 1 d . . .
B1 B 0.5762(3) 0.64198(18) 0.74644(16) 0.0336(5) Uani 1 1 d D . .
N1 N 0.38772(19) 0.53490(13) 0.75538(12) 0.0345(4) Uani 1 1 d . . .
N2 N 0.65207(19) 0.50364(13) 0.84445(12) 0.0351(4) Uani 1 1 d . . .
N3 N 0.6502(2) 0.50978(13) 0.66416(12) 0.0352(4) Uani 1 1 d . . .
N4 N 0.42130(19) 0.62268(12) 0.74800(12) 0.0330(4) Uani 1 1 d . . .
N5 N 0.64716(19) 0.59605(13) 0.82682(12) 0.0357(4) Uani 1 1 d . . .
N6 N 0.6480(2) 0.60139(13) 0.67047(12) 0.0354(4) Uani 1 1 d . . .
C1 C 0.2502(2) 0.53753(17) 0.75509(15) 0.0377(5) Uani 1 1 d . . .
C2 C 0.1947(3) 0.62710(19) 0.74828(18) 0.0491(7) Uani 1 1 d . . .
H2 H 0.1012 0.6481 0.7471 0.059 Uiso 1 1 calc R . .
C3 C 0.3046(2) 0.67950(17) 0.74361(16) 0.0401(5) Uani 1 1 d . . .
C4 C 0.1786(3) 0.45204(19) 0.76057(17) 0.0465(6) Uani 1 1 d . . .
H4 H 0.2222 0.4098 0.8047 0.056 Uiso 1 1 calc R . .
C5 C 0.0260(4) 0.4704(3) 0.7817(4) 0.1149(18) Uani 1 1 d . . .
H5A H 0.0162 0.5042 0.8291 0.172 Uiso 1 1 calc R . .
H5B H -0.0133 0.4140 0.7936 0.172 Uiso 1 1 calc R . .
H5C H -0.0213 0.5048 0.7359 0.172 Uiso 1 1 calc R . .
C6 C 0.1940(4) 0.4079(3) 0.6820(2) 0.0779(10) Uani 1 1 d . . .
H6A H 0.1483 0.4471 0.6384 0.117 Uiso 1 1 calc R . .
H6B H 0.1531 0.3515 0.6885 0.117 Uiso 1 1 calc R . .
H6C H 0.2904 0.3966 0.6688 0.117 Uiso 1 1 calc R . .
C7 C 0.3023(3) 0.78139(18) 0.7350(2) 0.0529(7) Uani 1 1 d . . .
H7 H 0.3902 0.7962 0.7564 0.064 Uiso 1 1 calc R . .
C8 C 0.1865(6) 0.8256(3) 0.7861(3) 0.1082(17) Uani 1 1 d . . .
H8A H 0.1954 0.8894 0.7849 0.162 Uiso 1 1 calc R . .
H8B H 0.1925 0.7986 0.8419 0.162 Uiso 1 1 calc R . .
H8C H 0.0987 0.8168 0.7636 0.162 Uiso 1 1 calc R . .
C9 C 0.2939(6) 0.8178(3) 0.6490(3) 0.1119(18) Uani 1 1 d . . .
H9A H 0.3613 0.7841 0.6173 0.168 Uiso 1 1 calc R . .
H9B H 0.3120 0.8803 0.6444 0.168 Uiso 1 1 calc R . .
H9C H 0.2030 0.8132 0.6286 0.168 Uiso 1 1 calc R . .
C10 C 0.7129(2) 0.49269(18) 0.59309(15) 0.0396(5) Uani 1 1 d . . .
C11 C 0.7532(3) 0.5727(2) 0.55426(17) 0.0504(7) Uani 1 1 d . . .
H11 H 0.8007 0.5794 0.5044 0.060 Uiso 1 1 calc R . .
C12 C 0.7097(3) 0.64043(18) 0.60316(16) 0.0418(6) Uani 1 1 d . . .
C13 C 0.7270(3) 0.39883(19) 0.56555(16) 0.0471(6) Uani 1 1 d . . .
H13 H 0.6991 0.3569 0.6114 0.056 Uiso 1 1 calc R . .
C14 C 0.8722(4) 0.3681(3) 0.5414(4) 0.1052(16) Uani 1 1 d . . .
H14A H 0.9044 0.4114 0.4998 0.158 Uiso 1 1 calc R . .
H14B H 0.8743 0.3101 0.5201 0.158 Uiso 1 1 calc R . .
H14C H 0.9309 0.3632 0.5887 0.158 Uiso 1 1 calc R . .
C15 C 0.6324(5) 0.3936(3) 0.4931(3) 0.1065(17) Uani 1 1 d . . .
H15A H 0.5379 0.4079 0.5095 0.160 Uiso 1 1 calc R . .
H15B H 0.6438 0.3334 0.4760 0.160 Uiso 1 1 calc R . .
H15C H 0.6556 0.4361 0.4483 0.160 Uiso 1 1 calc R . .
C16 C 0.7249(3) 0.7405(2) 0.58849(19) 0.0582(8) Uani 1 1 d . . .
H16 H 0.6606 0.7722 0.6255 0.070 Uiso 1 1 calc R . .
C17 C 0.8685(5) 0.7610(3) 0.6069(4) 0.1075(16) Uani 1 1 d . . .
H17A H 0.8947 0.7335 0.6608 0.161 Uiso 1 1 calc R . .
H17B H 0.8711 0.8254 0.6049 0.161 Uiso 1 1 calc R . .
H17C H 0.9316 0.7371 0.5666 0.161 Uiso 1 1 calc R . .
C18 C 0.6873(7) 0.7751(3) 0.5016(3) 0.138(2) Uani 1 1 d . . .
H18A H 0.6971 0.8388 0.4932 0.207 Uiso 1 1 calc R . .
H18B H 0.5931 0.7651 0.4916 0.207 Uiso 1 1 calc R . .
H18C H 0.7474 0.7436 0.4643 0.207 Uiso 1 1 calc R . .
C19 C 0.7141(2) 0.48274(18) 0.91742(14) 0.0391(5) Uani 1 1 d . . .
C20 C 0.7494(3) 0.5612(2) 0.94711(17) 0.0501(7) Uani 1 1 d . . .
H20 H 0.7946 0.5655 0.9962 0.060 Uiso 1 1 calc R . .
C21 C 0.7050(2) 0.63145(19) 0.89005(17) 0.0442(6) Uani 1 1 d . . .
C22 C 0.7111(3) 0.7313(2) 0.8946(2) 0.0614(8) Uani 1 1 d . . .
H22 H 0.6276 0.7638 0.8689 0.074 Uiso 1 1 calc R . .
C23 C 0.7136(5) 0.7523(3) 0.9856(3) 0.0917(13) Uani 1 1 d . . .
H23A H 0.7960 0.7220 1.0114 0.138 Uiso 1 1 calc R . .
H23B H 0.6338 0.7313 1.0140 0.138 Uiso 1 1 calc R . .
H23C H 0.7127 0.8165 0.9880 0.138 Uiso 1 1 calc R . .
C24 C 0.8344(5) 0.7643(3) 0.8497(3) 0.0914(12) Uani 1 1 d . . .
H24A H 0.9172 0.7326 0.8736 0.137 Uiso 1 1 calc R . .
H24B H 0.8352 0.8281 0.8538 0.137 Uiso 1 1 calc R . .
H24C H 0.8300 0.7534 0.7927 0.137 Uiso 1 1 calc R . .
C25 C 0.7291(3) 0.38772(19) 0.95787(15) 0.0461(6) Uani 1 1 d . . .
H25 H 0.7072 0.3474 0.9169 0.055 Uiso 1 1 calc R . .
C26 C 0.6265(4) 0.3773(3) 1.0289(3) 0.0897(13) Uani 1 1 d . . .
H26A H 0.6420 0.4191 1.0683 0.135 Uiso 1 1 calc R . .
H26B H 0.6389 0.3165 1.0549 0.135 Uiso 1 1 calc R . .
H26C H 0.5339 0.3900 1.0082 0.135 Uiso 1 1 calc R . .
C27 C 0.8736(4) 0.3574(3) 0.9884(3) 0.0931(14) Uani 1 1 d . . .
H27A H 0.9382 0.3641 0.9436 0.140 Uiso 1 1 calc R . .
H27B H 0.8788 0.2950 1.0102 0.140 Uiso 1 1 calc R . .
H27C H 0.8959 0.3939 1.0308 0.140 Uiso 1 1 calc R . .
C28 C 0.7961(3) 0.13675(16) 0.78879(16) 0.0420(6) Uani 1 1 d . . .
C29 C 0.9525(3) 0.13063(17) 0.76920(18) 0.0467(6) Uani 1 1 d . . .
C30 C 1.0391(3) 0.1732(2) 0.8177(2) 0.0564(7) Uani 1 1 d . . .
H30 H 1.0019 0.2016 0.8625 0.068 Uiso 1 1 calc R . .
C31 C 1.1781(3) 0.1740(2) 0.8003(2) 0.0697(9) Uani 1 1 d . . .
H31 H 1.2332 0.2038 0.8327 0.084 Uiso 1 1 calc R . .
C32 C 1.2358(4) 0.1309(3) 0.7356(3) 0.0792(11) Uani 1 1 d . . .
H32 H 1.3296 0.1318 0.7238 0.095 Uiso 1 1 calc R . .
C33 C 1.1546(4) 0.0868(3) 0.6888(3) 0.0819(11) Uani 1 1 d . . .
H33 H 1.1941 0.0568 0.6454 0.098 Uiso 1 1 calc R . .
C34 C 1.0122(4) 0.0858(2) 0.7050(2) 0.0649(8) Uani 1 1 d . . .
H34 H 0.9582 0.0552 0.6726 0.078 Uiso 1 1 calc R . .
C35 C 0.7706(3) 0.10014(18) 0.87866(17) 0.0477(6) Uani 1 1 d . . .
C36 C 0.8521(3) 0.0246(2) 0.9129(2) 0.0591(8) Uani 1 1 d . . .
H36 H 0.9251 -0.0012 0.8826 0.071 Uiso 1 1 calc R . .
C37 C 0.8253(4) -0.0132(3) 0.9925(2) 0.0783(12) Uani 1 1 d . . .
H37 H 0.8816 -0.0634 1.0150 0.094 Uiso 1 1 calc R . .
C38 C 0.7179(6) 0.0224(3) 1.0377(2) 0.0900(13) Uani 1 1 d . . .
H38 H 0.6991 -0.0040 1.0902 0.108 Uiso 1 1 calc R . .
C39 C 0.6396(6) 0.0964(3) 1.0050(3) 0.1060(16) Uani 1 1 d . . .
H39 H 0.5671 0.1218 1.0359 0.127 Uiso 1 1 calc R . .
C40 C 0.6648(5) 0.1356(3) 0.9261(2) 0.0808(11) Uani 1 1 d . . .
H40 H 0.6089 0.1868 0.9051 0.097 Uiso 1 1 calc R . .
C41 C 0.7135(3) 0.09055(18) 0.72926(17) 0.0477(6) Uani 1 1 d . . .
C42 C 0.7006(4) 0.1241(2) 0.6467(2) 0.0689(9) Uani 1 1 d . . .
H42 H 0.7395 0.1770 0.6281 0.083 Uiso 1 1 calc R . .
C43 C 0.6313(5) 0.0800(3) 0.5925(2) 0.0824(12) Uani 1 1 d . . .
H43 H 0.6247 0.1032 0.5376 0.099 Uiso 1 1 calc R . .
C44 C 0.5720(5) 0.0027(3) 0.6179(3) 0.0896(13) Uani 1 1 d . . .
H44 H 0.5261 -0.0269 0.5805 0.108 Uiso 1 1 calc R . .
C45 C 0.5811(5) -0.0305(3) 0.6985(3) 0.0890(12) Uani 1 1 d . . .
H45 H 0.5396 -0.0825 0.7166 0.107 Uiso 1 1 calc R . .
C46 C 0.6518(4) 0.0128(2) 0.7540(2) 0.0645(8) Uani 1 1 d . . .
H46 H 0.6576 -0.0110 0.8088 0.077 Uiso 1 1 calc R . .
H47 H 0.583(4) 0.7147(4) 0.741(2) 0.077 Uiso 1 1 d D . .

loop_
_atom_site_aniso_label
_atom_site_aniso_U_11
_atom_site_aniso_U_22
_atom_site_aniso_U_33
_atom_site_aniso_U_23
_atom_site_aniso_U_13
_atom_site_aniso_U_12
Zn1 0.03710(16) 0.02513(16) 0.03783(16) -0.00233(11) -0.00147(11) -0.00338(10)
S1 0.0449(4) 0.0266(3) 0.0763(5) -0.0012(3) -0.0079(3) -0.0061(3)
S2 0.0454(3) 0.0250(3) 0.0571(4) -0.0012(3) -0.0062(3) -0.0020(2)
B1 0.0333(13) 0.0306(14) 0.0374(14) -0.0056(11) 0.0020(10) -0.0046(10)
N1 0.0344(10) 0.0272(10) 0.0423(11) -0.0033(8) 0.0015(8) -0.0056(8)
N2 0.0379(10) 0.0322(11) 0.0355(10) -0.0044(8) -0.0016(8) -0.0036(8)
N3 0.0403(10) 0.0302(10) 0.0356(10) -0.0039(8) 0.0020(8) -0.0049(8)
N4 0.0348(10) 0.0244(10) 0.0397(11) -0.0015(8) -0.0006(8) -0.0043(7)
N5 0.0349(10) 0.0315(11) 0.0419(11) -0.0081(9) -0.0023(8) -0.0044(8)
N6 0.0372(10) 0.0293(10) 0.0397(11) -0.0013(8) 0.0039(8) -0.0059(8)
C1 0.0360(12) 0.0364(13) 0.0415(13) -0.0033(10) 0.0005(10) -0.0072(10)
C2 0.0333(12) 0.0420(15) 0.0710(18) -0.0023(13) -0.0028(12) -0.0013(11)
C3 0.0373(12) 0.0307(13) 0.0512(15) -0.0007(11) -0.0052(10) -0.0003(10)
C4 0.0454(14) 0.0409(15) 0.0548(16) -0.0007(12) -0.0038(12) -0.0151(11)
C5 0.074(3) 0.093(3) 0.190(5) -0.047(3) 0.052(3) -0.048(2)
C6 0.092(3) 0.067(2) 0.081(2) -0.0159(19) -0.001(2) -0.031(2)
C7 0.0363(13) 0.0333(14) 0.087(2) 0.0008(14) -0.0078(13) 0.0011(11)
C8 0.162(5) 0.048(2) 0.110(3) -0.011(2) 0.041(3) 0.012(2)
C9 0.207(6) 0.045(2) 0.080(3) 0.007(2) 0.017(3) -0.009(3)
C10 0.0389(12) 0.0430(14) 0.0363(13) -0.0043(11) 0.0002(10) -0.0014(10)
C11 0.0546(16) 0.0537(17) 0.0420(14) -0.0024(12) 0.0156(12) -0.0061(13)
C12 0.0391(13) 0.0409(14) 0.0438(14) 0.0039(11) 0.0066(10) -0.0056(10)
C13 0.0548(15) 0.0458(15) 0.0405(14) -0.0099(12) 0.0057(11) -0.0002(12)
C14 0.065(2) 0.086(3) 0.171(5) -0.063(3) 0.012(3) 0.009(2)
C15 0.113(3) 0.082(3) 0.132(4) -0.052(3) -0.056(3) 0.005(2)
C16 0.0662(18) 0.0391(15) 0.0668(19) 0.0081(14) 0.0247(15) -0.0095(13)
C17 0.091(3) 0.070(3) 0.167(5) -0.011(3) 0.000(3) -0.036(2)
C18 0.212(7) 0.074(3) 0.122(4) 0.050(3) -0.049(4) -0.036(4)
C19 0.0365(12) 0.0466(15) 0.0341(12) -0.0077(11) -0.0009(9) 0.0011(10)
C20 0.0469(15) 0.0561(17) 0.0488(15) -0.0176(13) -0.0169(12) 0.0026(12)
C21 0.0330(12) 0.0461(15) 0.0563(16) -0.0187(13) -0.0069(11) -0.0028(10)
C22 0.0567(17) 0.0441(17) 0.087(2) -0.0225(16) -0.0260(16) -0.0037(13)
C23 0.106(3) 0.077(3) 0.101(3) -0.051(2) -0.004(2) -0.015(2)
C24 0.103(3) 0.061(2) 0.115(3) -0.008(2) 0.012(3) -0.027(2)
C25 0.0544(15) 0.0485(16) 0.0338(13) -0.0029(11) -0.0051(11) 0.0030(12)
C26 0.081(3) 0.083(3) 0.095(3) 0.022(2) 0.031(2) 0.002(2)
C27 0.064(2) 0.087(3) 0.115(3) 0.037(3) -0.008(2) 0.013(2)
C28 0.0495(14) 0.0257(12) 0.0498(15) -0.0002(10) -0.0112(11) -0.0002(10)
C29 0.0523(15) 0.0299(13) 0.0549(16) 0.0042(11) -0.0060(12) 0.0033(11)
C30 0.0576(17) 0.0472(17) 0.0625(18) 0.0040(14) -0.0086(14) -0.0035(13)
C31 0.0564(19) 0.058(2) 0.092(3) 0.0091(19) -0.0132(18) -0.0072(15)
C32 0.058(2) 0.065(2) 0.108(3) 0.015(2) 0.008(2) 0.0015(17)
C33 0.081(3) 0.066(2) 0.094(3) -0.007(2) 0.026(2) 0.011(2)
C34 0.069(2) 0.0475(18) 0.077(2) -0.0106(16) 0.0036(16) 0.0018(15)
C35 0.0597(16) 0.0343(14) 0.0497(15) 0.0012(12) -0.0139(12) -0.0107(12)
C36 0.0560(17) 0.0487(17) 0.070(2) 0.0141(15) -0.0217(15) -0.0113(13)
C37 0.089(3) 0.062(2) 0.082(3) 0.0337(19) -0.040(2) -0.0294(19)
C38 0.136(4) 0.076(3) 0.058(2) 0.016(2) -0.005(2) -0.030(3)
C39 0.156(5) 0.081(3) 0.071(3) 0.018(2) 0.036(3) 0.009(3)
C40 0.112(3) 0.057(2) 0.065(2) 0.0103(17) 0.017(2) 0.016(2)
C41 0.0558(16) 0.0302(13) 0.0560(16) -0.0053(12) -0.0113(13) 0.0037(11)
C42 0.104(3) 0.0473(18) 0.0567(19) -0.0044(15) -0.0184(18) -0.0136(17)
C43 0.122(3) 0.069(2) 0.058(2) -0.0125(18) -0.033(2) -0.007(2)
C44 0.114(3) 0.076(3) 0.085(3) -0.024(2) -0.038(2) -0.020(2)
C45 0.107(3) 0.071(3) 0.096(3) -0.011(2) -0.029(2) -0.038(2)
C46 0.075(2) 0.0525(19) 0.069(2) -0.0008(15) -0.0214(16) -0.0199(16)

loop_
_atom_type_symbol
_atom_type_description
_atom_type_scat_dispersion_real
_atom_type_scat_dispersion_imag
_atom_type_scat_source
C C 0.0033 0.0016 'International Tables Vol C Tables 4.2.6.8 and 6.1.1.4'
H H 0.0000 0.0000 'International Tables Vol C Tables 4.2.6.8 and 6.1.1.4'
N N 0.0061 0.0033 'International Tables Vol C Tables 4.2.6.8 and 6.1.1.4'
S S 0.1246 0.1234 'International Tables Vol C Tables 4.2.6.8 and 6.1.1.4'
Zn Zn 0.2839 1.4301 'International Tables Vol C Tables 4.2.6.8 and 6.1.1.4'
B B 0.0013 0.0007 'International Tables Vol C Tables 4.2.6.8 and 6.1.1.4'

loop_
_geom_angle_atom_site_label_1
_geom_angle_atom_site_label_2
_geom_angle_atom_site_label_3
_geom_angle
_geom_angle_site_symmetry_1
_geom_angle_site_symmetry_3
_geom_angle_publ_flag
N1 Zn1 N2 92.68(8) . . ?
N1 Zn1 N3 92.47(8) . . ?
N2 Zn1 N3 92.14(8) . . ?
N1 Zn1 S1 124.06(6) . . ?
N2 Zn1 S1 125.09(6) . . ?
N3 Zn1 S1 121.38(6) . . ?
S2 S1 Zn1 92.36(3) . . ?
C28 S2 S1 107.53(9) . . ?
N6 B1 N5 109.63(19) . . ?
N6 B1 N4 108.59(19) . . ?
N5 B1 N4 109.08(19) . . ?
N6 B1 H47 108.7(18) . . ?
N5 B1 H47 111.0(18) . . ?
N4 B1 H47 109.8(18) . . ?
C1 N1 N4 107.70(18) . . ?
C1 N1 Zn1 138.69(16) . . ?
N4 N1 Zn1 113.57(13) . . ?
C19 N2 N5 107.45(19) . . ?
C19 N2 Zn1 138.81(17) . . ?
N5 N2 Zn1 113.58(14) . . ?
C10 N3 N6 107.40(19) . . ?
C10 N3 Zn1 138.36(17) . . ?
N6 N3 Zn1 114.20(14) . . ?
C3 N4 N1 109.23(18) . . ?
C3 N4 B1 130.9(2) . . ?
N1 N4 B1 119.89(18) . . ?
C21 N5 N2 108.7(2) . . ?
C21 N5 B1 131.5(2) . . ?
N2 N5 B1 119.81(18) . . ?
C12 N6 N3 109.16(19) . . ?
C12 N6 B1 131.8(2) . . ?
N3 N6 B1 119.01(18) . . ?
N1 C1 C2 108.8(2) . . ?
N1 C1 C4 121.4(2) . . ?
C2 C1 C4 129.8(2) . . ?
C3 C2 C1 106.9(2) . . ?
C3 C2 H2 126.6 . . ?
C1 C2 H2 126.6 . . ?
N4 C3 C2 107.4(2) . . ?
N4 C3 C7 123.7(2) . . ?
C2 C3 C7 128.9(2) . . ?
C6 C4 C1 111.2(2) . . ?
C6 C4 C5 109.7(3) . . ?
C1 C4 C5 111.4(3) . . ?
C6 C4 H4 108.1 . . ?
C1 C4 H4 108.1 . . ?
C5 C4 H4 108.1 . . ?
C4 C5 H5A 109.5 . . ?
C4 C5 H5B 109.5 . . ?
H5A C5 H5B 109.5 . . ?
C4 C5 H5C 109.5 . . ?
H5A C5 H5C 109.5 . . ?
H5B C5 H5C 109.5 . . ?
C4 C6 H6A 109.5 . . ?
C4 C6 H6B 109.5 . . ?
H6A C6 H6B 109.5 . . ?
C4 C6 H6C 109.5 . . ?
H6A C6 H6C 109.5 . . ?
H6B C6 H6C 109.5 . . ?
C9 C7 C3 111.3(3) . . ?
C9 C7 C8 111.4(3) . . ?
C3 C7 C8 111.7(3) . . ?
C9 C7 H7 107.4 . . ?
C3 C7 H7 107.4 . . ?
C8 C7 H7 107.4 . . ?
C7 C8 H8A 109.5 . . ?
C7 C8 H8B 109.5 . . ?
H8A C8 H8B 109.5 . . ?
C7 C8 H8C 109.5 . . ?
H8A C8 H8C 109.5 . . ?
H8B C8 H8C 109.5 . . ?
C7 C9 H9A 109.5 . . ?
C7 C9 H9B 109.5 . . ?
H9A C9 H9B 109.5 . . ?
C7 C9 H9C 109.5 . . ?
H9A C9 H9C 109.5 . . ?
H9B C9 H9C 109.5 . . ?
N3 C10 C11 109.0(2) . . ?
N3 C10 C13 121.0(2) . . ?
C11 C10 C13 130.0(2) . . ?
C12 C11 C10 107.1(2) . . ?
C12 C11 H11 126.4 . . ?
C10 C11 H11 126.4 . . ?
N6 C12 C11 107.3(2) . . ?
N6 C12 C16 124.0(2) . . ?
C11 C12 C16 128.8(2) . . ?
C14 C13 C10 112.7(3) . . ?
C14 C13 C15 108.7(3) . . ?
C10 C13 C15 110.7(3) . . ?
C14 C13 H13 108.2 . . ?
C10 C13 H13 108.2 . . ?
C15 C13 H13 108.2 . . ?
C13 C14 H14A 109.5 . . ?
C13 C14 H14B 109.5 . . ?
H14A C14 H14B 109.5 . . ?
C13 C14 H14C 109.5 . . ?
H14A C14 H14C 109.5 . . ?
H14B C14 H14C 109.5 . . ?
C13 C15 H15A 109.5 . . ?
C13 C15 H15B 109.5 . . ?
H15A C15 H15B 109.5 . . ?
C13 C15 H15C 109.5 . . ?
H15A C15 H15C 109.5 . . ?
H15B C15 H15C 109.5 . . ?
C18 C16 C17 110.2(4) . . ?
C18 C16 C12 110.4(3) . . ?
C17 C16 C12 111.6(3) . . ?
C18 C16 H16 108.2 . . ?
C17 C16 H16 108.2 . . ?
C12 C16 H16 108.2 . . ?
C16 C17 H17A 109.5 . . ?
C16 C17 H17B 109.5 . . ?
H17A C17 H17B 109.5 . . ?
C16 C17 H17C 109.5 . . ?
H17A C17 H17C 109.5 . . ?
H17B C17 H17C 109.5 . . ?
C16 C18 H18A 109.5 . . ?
C16 C18 H18B 109.5 . . ?
H18A C18 H18B 109.5 . . ?
C16 C18 H18C 109.5 . . ?
H18A C18 H18C 109.5 . . ?
H18B C18 H18C 109.5 . . ?
N2 C19 C20 109.2(2) . . ?
N2 C19 C25 121.6(2) . . ?
C20 C19 C25 129.0(2) . . ?
C21 C20 C19 106.7(2) . . ?
C21 C20 H20 126.7 . . ?
C19 C20 H20 126.7 . . ?
N5 C21 C20 107.9(2) . . ?
N5 C21 C22 123.8(2) . . ?
C20 C21 C22 128.2(2) . . ?
C24 C22 C21 111.6(3) . . ?
C24 C22 C23 110.0(3) . . ?
C21 C22 C23 110.1(3) . . ?
C24 C22 H22 108.4 . . ?
C21 C22 H22 108.4 . . ?
C23 C22 H22 108.4 . . ?
C22 C23 H23A 109.5 . . ?
C22 C23 H23B 109.5 . . ?
H23A C23 H23B 109.5 . . ?
C22 C23 H23C 109.5 . . ?
H23A C23 H23C 109.5 . . ?
H23B C23 H23C 109.5 . . ?
C22 C24 H24A 109.5 . . ?
C22 C24 H24B 109.5 . . ?
H24A C24 H24B 109.5 . . ?
C22 C24 H24C 109.5 . . ?
H24A C24 H24C 109.5 . . ?
H24B C24 H24C 109.5 . . ?
C19 C25 C27 113.1(3) . . ?
C19 C25 C26 110.6(2) . . ?
C27 C25 C26 109.6(3) . . ?
C19 C25 H25 107.8 . . ?
C27 C25 H25 107.8 . . ?
C26 C25 H25 107.8 . . ?
C25 C26 H26A 109.5 . . ?
C25 C26 H26B 109.5 . . ?
H26A C26 H26B 109.5 . . ?
C25 C26 H26C 109.5 . . ?
H26A C26 H26C 109.5 . . ?
H26B C26 H26C 109.5 . . ?
C25 C27 H27A 109.5 . . ?
C25 C27 H27B 109.5 . . ?
H27A C27 H27B 109.5 . . ?
C25 C27 H27C 109.5 . . ?
H27A C27 H27C 109.5 . . ?
H27B C27 H27C 109.5 . . ?
C41 C28 C35 111.2(2) . . ?
C41 C28 C29 113.4(2) . . ?
C35 C28 C29 110.6(2) . . ?
C41 C28 S2 110.30(17) . . ?
C35 C28 S2 112.27(18) . . ?
C29 C28 S2 98.51(17) . . ?
C34 C29 C30 117.9(3) . . ?
C34 C29 C28 123.2(3) . . ?
C30 C29 C28 118.9(3) . . ?
C31 C30 C29 121.4(3) . . ?
C31 C30 H30 119.3 . . ?
C29 C30 H30 119.3 . . ?
C32 C31 C30 120.3(4) . . ?
C32 C31 H31 119.8 . . ?
C30 C31 H31 119.8 . . ?
C33 C32 C31 119.6(3) . . ?
C33 C32 H32 120.2 . . ?
C31 C32 H32 120.2 . . ?
C32 C33 C34 121.1(4) . . ?
C32 C33 H33 119.5 . . ?
C34 C33 H33 119.5 . . ?
C29 C34 C33 119.8(3) . . ?
C29 C34 H34 120.1 . . ?
C33 C34 H34 120.1 . . ?
C40 C35 C36 117.4(3) . . ?
C40 C35 C28 123.0(3) . . ?
C36 C35 C28 119.4(3) . . ?
C35 C36 C37 120.4(3) . . ?
C35 C36 H36 119.8 . . ?
C37 C36 H36 119.8 . . ?
C38 C37 C36 121.0(4) . . ?
C38 C37 H37 119.5 . . ?
C36 C37 H37 119.5 . . ?
C39 C38 C37 118.7(4) . . ?
C39 C38 H38 120.7 . . ?
C37 C38 H38 120.7 . . ?
C38 C39 C40 121.4(4) . . ?
C38 C39 H39 119.3 . . ?
C40 C39 H39 119.3 . . ?
C35 C40 C39 121.0(4) . . ?
C35 C40 H40 119.5 . . ?
C39 C40 H40 119.5 . . ?
C46 C41 C42 117.3(3) . . ?
C46 C41 C28 121.7(3) . . ?
C42 C41 C28 121.0(3) . . ?
C43 C42 C41 120.8(3) . . ?
C43 C42 H42 119.6 . . ?
C41 C42 H42 119.6 . . ?
C44 C43 C42 121.2(4) . . ?
C44 C43 H43 119.4 . . ?
C42 C43 H43 119.4 . . ?
C45 C44 C43 119.1(3) . . ?
C45 C44 H44 120.5 . . ?
C43 C44 H44 120.5 . . ?
C44 C45 C46 120.5(4) . . ?
C44 C45 H45 119.8 . . ?
C46 C45 H45 119.8 . . ?
C41 C46 C45 121.2(3) . . ?
C41 C46 H46 119.4 . . ?
C45 C46 H46 119.4 . . ?

loop_
_geom_bond_atom_site_label_1
_geom_bond_atom_site_label_2
_geom_bond_distance
_geom_bond_site_symmetry_2
_geom_bond_publ_flag
Zn1 N1 2.0343(19) . ?
Zn1 N2 2.0351(19) . ?
Zn1 N3 2.0375(19) . ?
Zn1 S1 2.2447(7) . ?
S1 S2 2.0890(10) . ?
S2 C28 1.873(2) . ?
B1 N6 1.556(3) . ?
B1 N5 1.556(3) . ?
B1 N4 1.559(3) . ?
B1 H47 1.09(2) . ?
N1 C1 1.333(3) . ?
N1 N4 1.373(3) . ?
N2 C19 1.338(3) . ?
N2 N5 1.375(3) . ?
N3 C10 1.335(3) . ?
N3 N6 1.376(3) . ?
N4 C3 1.344(3) . ?
N5 C21 1.356(3) . ?
N6 C12 1.352(3) . ?
C1 C2 1.383(4) . ?
C1 C4 1.505(3) . ?
C2 C3 1.381(4) . ?
C2 H2 0.9300 . ?
C3 C7 1.508(4) . ?
C4 C6 1.494(4) . ?
C4 C5 1.521(5) . ?
C4 H4 0.9800 . ?
C5 H5A 0.9600 . ?
C5 H5B 0.9600 . ?
C5 H5C 0.9600 . ?
C6 H6A 0.9600 . ?
C6 H6B 0.9600 . ?
C6 H6C 0.9600 . ?
C7 C9 1.454(5) . ?
C7 C8 1.524(5) . ?
C7 H7 0.9800 . ?
C8 H8A 0.9600 . ?
C8 H8B 0.9600 . ?
C8 H8C 0.9600 . ?
C9 H9A 0.9600 . ?
C9 H9B 0.9600 . ?
C9 H9C 0.9600 . ?
C10 C11 1.383(4) . ?
C10 C13 1.502(4) . ?
C11 C12 1.376(4) . ?
C11 H11 0.9300 . ?
C12 C16 1.509(4) . ?
C13 C14 1.497(4) . ?
C13 C15 1.521(5) . ?
C13 H13 0.9800 . ?
C14 H14A 0.9600 . ?
C14 H14B 0.9600 . ?
C14 H14C 0.9600 . ?
C15 H15A 0.9600 . ?
C15 H15B 0.9600 . ?
C15 H15C 0.9600 . ?
C16 C18 1.498(5) . ?
C16 C17 1.498(5) . ?
C16 H16 0.9800 . ?
C17 H17A 0.9600 . ?
C17 H17B 0.9600 . ?
C17 H17C 0.9600 . ?
C18 H18A 0.9600 . ?
C18 H18B 0.9600 . ?
C18 H18C 0.9600 . ?
C19 C20 1.384(4) . ?
C19 C25 1.497(4) . ?
C20 C21 1.371(4) . ?
C20 H20 0.9300 . ?
C21 C22 1.503(4) . ?
C22 C24 1.495(5) . ?
C22 C23 1.548(5) . ?
C22 H22 0.9800 . ?
C23 H23A 0.9600 . ?
C23 H23B 0.9600 . ?
C23 H23C 0.9600 . ?
C24 H24A 0.9600 . ?
C24 H24B 0.9600 . ?
C24 H24C 0.9600 . ?
C25 C27 1.508(4) . ?
C25 C26 1.523(4) . ?
C25 H25 0.9800 . ?
C26 H26A 0.9600 . ?
C26 H26B 0.9600 . ?
C26 H26C 0.9600 . ?
C27 H27A 0.9600 . ?
C27 H27B 0.9600 . ?
C27 H27C 0.9600 . ?
C28 C41 1.525(4) . ?
C28 C35 1.539(4) . ?
C28 C29 1.544(4) . ?
C29 C34 1.385(4) . ?
C29 C30 1.399(4) . ?
C30 C31 1.376(4) . ?
C30 H30 0.9300 . ?
C31 C32 1.370(5) . ?
C31 H31 0.9300 . ?
C32 C33 1.363(6) . ?
C32 H32 0.9300 . ?
C33 C34 1.405(5) . ?
C33 H33 0.9300 . ?
C34 H34 0.9300 . ?
C35 C40 1.370(4) . ?
C35 C36 1.385(4) . ?
C36 C37 1.395(5) . ?
C36 H36 0.9300 . ?
C37 C38 1.361(6) . ?
C37 H37 0.9300 . ?
C38 C39 1.345(6) . ?
C38 H38 0.9300 . ?
C39 C40 1.390(5) . ?
C39 H39 0.9300 . ?
C40 H40 0.9300 . ?
C41 C46 1.379(4) . ?
C41 C42 1.392(4) . ?
C42 C43 1.373(5) . ?
C42 H42 0.9300 . ?
C43 C44 1.364(6) . ?
C43 H43 0.9300 . ?
C44 C45 1.361(6) . ?
C44 H44 0.9300 . ?
C45 C46 1.388(5) . ?
C45 H45 0.9300 . ?
C46 H46 0.9300 . ?
